data_1526992
loop_
_publ_author_name
'Yamane, H.'
'Shimada, M.'
'Okabe, T.H.'
'Waseda, Y.'
'Ishiyama, O.'

_publ_section_title
;
 Ternary nitrides prepared in the (Li3 N)-(Mg3 N2) system at 900 - 1000 K
;
_journal_name_full 'Journal of Alloys Compd.'
_journal_page_first 124
_journal_page_last 130
_journal_volume 319
_journal_year 2001
_chemical_formula_sum 'Li Mg N'
_space_group_IT_number 62
_symmetry_space_group_name_Hall '-P 2ac 2n'
_symmetry_space_group_name_H-M 'P n m a'
_cell_angle_alpha 90
_cell_angle_beta 90
_cell_angle_gamma 90
_cell_formula_units_Z 4
_cell_length_a 7.1586
_cell_length_b 3.50691
_cell_length_c 5.01424
_cell_volume 125.880
_citation_journal_id_ASTM JALCEU
_cod_data_source_file Yamane_JALCEU_2001_1235.cif
_cod_data_source_block Li1Mg1N1
_cod_original_cell_volume 125.8803
_cod_original_formula_sum 'Li1 Mg1 N1'
_cod_database_code 1526992

loop_
_symmetry_equiv_pos_as_xyz
x,y,z
-x+1/2,-y,z+1/2
x+1/2,-y+1/2,-z+1/2
-x,y+1/2,-z
-x,-y,-z
x-1/2,y,-z-1/2
-x-1/2,y-1/2,z-1/2
x,-y-1/2,z

loop_
_atom_site_label
_atom_site_type_symbol
_atom_site_fract_x
_atom_site_fract_y
_atom_site_fract_z
_atom_site_occupancy
_atom_site_U_iso_or_equiv
Mg1 Mg+2 0.1442 0.25 0.0203 1 0.0
Li1 Li+1 0.0948 0.25 0.5281 1 0.0
N1 N-3 0.3792 0.25 0.269 1 0.0
